data_7110465
loop_
_publ_author_name
'Allan, David R.'
'Clark, Stewart J.'
'Ibberson, Richard M.'
'Parsons, Simon'
'Pulham, Colin R.'
'Sawyer, Lindsay'

_publ_section_title
;
 The influence of pressure and temperature on the crystal structure of
 acetone
;
_journal_issue 8
_journal_name_full 'Chemical Communications'
_journal_page_first 751
_journal_paper_doi 10.1039/a900558g
_journal_year 1999
_chemical_formula_sum 'C3 D6 O'
_chemical_name_systematic Acetone-d6
_space_group_IT_number 61
_symmetry_cell_setting orthorhombic
_symmetry_space_group_name_Hall '-P 2ac 2ab'
_symmetry_space_group_name_H-M 'P b c a'
_cell_angle_alpha 90
_cell_angle_beta 90
_cell_angle_gamma 90
_cell_formula_units_Z 16
_cell_length_a 9.1669(1)
_cell_length_b 7.5323(1)
_cell_length_c 21.2486(1)
_cell_measurement_temperature 5
_cell_volume 1467.17(3)
_diffrn_ambient_temperature 5
_diffrn_measurement_device 'HRPD, ISIS'
_diffrn_radiation_probe neutron
_diffrn_radiation_type Neutron
_diffrn_radiation_wavelength 'Time of flight'
_exptl_crystal_density_diffrn 1.052
_cod_data_source_file 900558gsup1.cif
_cod_data_source_block 5KPBCA
_cod_depositor_comments
;
The following automatic conversions were performed:

'_symmetry_cell_setting' value 'Orthorhombic' changed to
'orthorhombic' according to
/home/saulius/struct/CIF-dictionaries/cif_core.dic dictionary named
'cif_core.dic' version 2.4.2 from 2011-04-26.

Automatic conversion script
Id: cif_fix_values 1891 2012-01-12 08:04:46Z andrius 
;
_cod_original_formula_sum ' C3 D6 O'
_cod_database_code 7110465

loop_
_symmetry_equiv_pos_as_xyz
x,y,z
1/2-x,1/2+y,z
x,1/2-y,1/2+z
1/2-x,-y,1/2+z
-x,-y,-z
1/2+x,1/2-y,-z
-x,1/2+y,1/2-z
1/2+x,y,1/2-z

loop_
_atom_site_aniso_label
_atom_site_aniso_U_11
_atom_site_aniso_U_22
_atom_site_aniso_U_33
_atom_site_aniso_U_23
_atom_site_aniso_U_13
_atom_site_aniso_U_12
H2A1 0.029(13) 0.020(9) 0.04(7) -0.007(16) 0.01(3) 0.011(7)
H2A2 0.016(13) 0.040(9) 0.05(7) 0.02(2) -0.01(3) 0.017(7)
H2A3 0.028(13) 0.019(9) 0.05(7) 0.003(16) -0.01(2) -0.002(7)
H3A1 0.013(13) 0.045(11) 0.02(7) 0.006(16) -0.01(2) -0.008(7)
H3A2 0.047(13) 0.020(6) 0.03(7) -0.004(16) 0.01(2) 0.006(7)
H3A3 0.012(9) 0.047(9) 0.04(7) 0.00(2) -0.03(2) -0.009(10)
H2B1 0.033(13) 0.027(9) 0.03(7) -0.011(16) 0.00(2) -0.017(7)
H2B2 0.034(13) 0.026(9) 0.05(9) -0.021(16) 0.01(3) -0.009(10)
H2B3 0.015(13) 0.041(9) 0.04(7) -0.01(2) -0.01(2) -0.001(7)
H3B1 0.037(13) 0.036(9) 0.02(7) 0.001(16) -0.01(2) 0.004(7)
H3B2 0.019(13) 0.061(11) 0.04(7) 0.00(2) 0.01(2) 0.002(7)
H3B3 0.039(13) 0.016(9) 0.03(7) 0.006(16) 0.02(2) 0.015(7)

loop_
_atom_site_label
_atom_site_thermal_displace_type
_atom_site_fract_x
_atom_site_fract_y
_atom_site_fract_z
_atom_site_occupancy
_atom_site_U_iso_or_equiv
_atom_site_type_symbol
O1A Uiso 0.4993(4) -0.0669(4) 0.28376(14) 1.000 0.0040(9) O
C1A Uiso 0.3981(3) 0.0236(3) 0.26574(14) 1.000 0.0034(7) C
C2A Uiso 0.3028(3) 0.1280(4) 0.31064(16) 1.000 0.0106(8) C
C3A Uiso 0.3547(3) 0.0331(4) 0.19796(16) 1.000 0.0133(8) C
O1B Uiso 0.6890(4) 0.4607(4) 0.02165(15) 1.000 0.0076(8) O
C1B Uiso 0.6127(3) 0.3355(4) 0.00945(13) 1.000 0.0094(8) C
C2B Uiso 0.5305(3) 0.2398(5) 0.06158(15) 1.000 0.0085(8) C
C3B Uiso 0.5960(3) 0.2651(4) -0.05583(15) 1.000 0.0077(8) C
H2A1 Uani 0.3172(4) 0.0817(4) 0.35888(19) 1.000 0.03(2) D
H2A2 Uani 0.1903(4) 0.1212(5) 0.29879(17) 1.000 0.04(2) D
H2A3 Uani 0.3370(4) 0.2669(5) 0.30645(17) 1.000 0.03(2) D
H3A1 Uani 0.4328(4) -0.0433(4) 0.16929(16) 1.000 0.03(2) D
H3A2 Uani 0.3586(4) 0.1701(5) 0.18216(17) 1.000 0.03(2) D
H3A3 Uani 0.2447(5) -0.0226(5) 0.19109(16) 1.000 0.03(2) D
H2B1 Uani 0.5423(4) 0.3087(4) 0.10694(15) 1.000 0.03(2) D
H2B2 Uani 0.5844(5) 0.1086(5) 0.06632(17) 1.000 0.04(3) D
H2B3 Uani 0.4182(4) 0.2199(4) 0.04823(16) 1.000 0.03(2) D
H3B1 Uani 0.6390(4) 0.3592(5) -0.09029(18) 1.000 0.03(2) D
H3B2 Uani 0.4824(4) 0.2451(6) -0.06688(17) 1.000 0.04(2) D
H3B3 Uani 0.6559(4) 0.1364(5) -0.05946(17) 1.000 0.03(2) D

loop_
_atom_type_symbol
_atom_type_description
_atom_type_scat_dispersion_real
_atom_type_scat_dispersion_imag
_atom_type_scat_source
O O 0.0000 0.0000 'International Tables Vol C Tables 4.2.6.8 and 6.1.1.4'
D H 0.0000 0.0000 'International Tables Vol C Tables 4.2.6.8 and 6.1.1.4'
C C 0.0000 0.0000 'International Tables Vol C Tables 4.2.6.8 and 6.1.1.4'

loop_
_geom_angle_atom_site_label_1
_geom_angle_atom_site_label_2
_geom_angle_atom_site_label_3
_geom_angle
_geom_angle_publ_flag
O1A C1A C2A 122.3(3) yes
O1A C1A C3A 122.3(3) yes
C2A C1A C3A 115.4(2) no
C1A C2A H2A1 110.9(3) no
C1A C2A H2A2 112.7(3) no
C1A C2A H2A3 106.2(3) no
H2A1 C2A H2A2 108.9(4) no
H2A1 C2A H2A3 110.3(4) no
H2A2 C2A H2A3 107.7(4) no
C1A C3A H3A1 109.5(3) no
C1A C3A H3A2 109.5(3) no
C1A C3A H3A3 110.7(3) no
H3A1 C3A H3A2 107.7(4) no
H3A1 C3A H3A3 108.8(4) no
H3A2 C3A H3A3 110.6(4) no
O1B C1B C2B 120.2(3) yes
O1B C1B C3B 122.6(3) yes
C2B C1B C3B 117.2(3) no
C1B C2B H2B1 111.5(3) no
C1B C2B H2B2 105.5(3) no
C1B C2B H2B3 110.3(3) no
H2B1 C2B H2B2 107.3(4) no
H2B1 C2B H2B3 113.0(4) no
H2B2 C2B H2B3 109.0(4) no
C1B C3B H3B1 110.8(3) no
C1B C3B H3B2 110.6(3) no
C1B C3B H3B3 108.8(3) no
H3B1 C3B H3B2 107.0(4) no
H3B1 C3B H3B3 109.8(4) no
H3B2 C3B H3B3 109.8(4) no

loop_
_geom_bond_atom_site_label_1
_geom_bond_atom_site_label_2
_geom_bond_distance
_geom_bond_publ_flag
O1A C1A 1.213(4) yes
C1A C2A 1.514(4) no
C1A C3A 1.496(4) no
C2A H2A1 1.091(5) no
C2A H2A2 1.063(5) no
C2A H2A3 1.096(5) no
C3A H3A1 1.102(5) no
C3A H3A2 1.086(5) no
C3A H3A3 1.102(5) no
O1B C1B 1.202(4) yes
C1B C2B 1.521(4) no
C1B C3B 1.493(4) no
C2B H2B1 1.100(5) no
C2B H2B2 1.109(5) no
C2B H2B3 1.078(5) no
C3B H3B1 1.093(5) no
C3B H3B2 1.078(5) no
C3B H3B3 1.117(5) no

loop_
_cod_changelog_entry_id
_cod_changelog_entry_author
_cod_changelog_entry_date
_cod_changelog_entry_text
1 'Merkys, Andrius' 2021-10-01T16:07:49+03:00
;
 Added the '_atom_site_type_symbol' data item. As a result, all hydrogen atoms
 are now correctly identified as deuterium atoms.
;
2 'Vaitkus, Antanas' 2025-01-28T15:54:11+02:00
;
 Changed the '_atom_type_symbol' data item value 'H' to 'D' to match the
 previously added '_atom_site_type_symbol' data values.
;
